data_4316100
loop_
_publ_author_name
'Patrick L. Feng'
'David N. Hendrickson'

_publ_contact_author_address
;
Department of Chemistry and Biochemistry
University of California-San Diego
La Jolla, CA 92093
USA
;
_publ_contact_author_email dhendrickson@ucsd.edu
_publ_contact_author_name 'David N. Hendrickson'
_publ_section_title
;
 Isostructural Single-Chain and Single-Molecule Magnets
;
_journal_name_full 'Inorganic Chemistry'
_journal_page_first 6393
_journal_page_last 6395
_journal_paper_doi 10.1021/ic101016t
_journal_volume 49
_journal_year 2010
_chemical_formula_moiety 'C24 H21 Mn4 N12 O10, C H3 O'
_chemical_formula_sum 'C25 H24 Mn4 N12 O11'
_chemical_formula_weight 888.290
_space_group_IT_number 2
_symmetry_cell_setting triclinic
_symmetry_space_group_name_Hall '-P 1'
_symmetry_space_group_name_H-M 'P -1'
_atom_sites_solution_hydrogens geom
_atom_sites_solution_primary direct
_atom_sites_solution_secondary difmap
_cell_angle_alpha 61.185(2)
_cell_angle_beta 63.473(2)
_cell_angle_gamma 67.426(2)
_cell_formula_units_Z 2
_cell_length_a 13.1465(19)
_cell_length_b 13.4950(19)
_cell_length_c 13.907(2)
_cell_measurement_reflns_used 6932
_cell_measurement_temperature 100(2)
_cell_measurement_theta_max 25.42
_cell_measurement_theta_min 1.76
_cell_volume 1888.9(5)
_computing_cell_refinement 'Bruker SMART'
_computing_data_collection 'Bruker SMART'
_computing_data_reduction 'Bruker SAINT'
_computing_molecular_graphics ORTEP32
_computing_publication_material WINGX
_computing_structure_refinement 'SHELXL-97 (Sheldrick, 1997)'
_computing_structure_solution 'SHELXL-97 (Sheldrick, 1997)'
_diffrn_ambient_temperature 100(2)
_diffrn_measured_fraction_theta_full 0.999
_diffrn_measured_fraction_theta_max 0.996
_diffrn_measurement_device_type 'CCD area detector'
_diffrn_measurement_method 'phi and omega scans'
_diffrn_radiation_monochromator graphite
_diffrn_radiation_source 'fine-focus sealed tube'
_diffrn_radiation_type MoK\a
_diffrn_radiation_wavelength 0.71073
_diffrn_reflns_av_R_equivalents 0.0504
_diffrn_reflns_av_sigmaI/netI 0.0349
_diffrn_reflns_limit_h_max 15
_diffrn_reflns_limit_h_min -15
_diffrn_reflns_limit_k_max 16
_diffrn_reflns_limit_k_min -16
_diffrn_reflns_limit_l_max 16
_diffrn_reflns_limit_l_min -16
_diffrn_reflns_number 33509
_diffrn_reflns_theta_full 25.00
_diffrn_reflns_theta_max 25.42
_diffrn_reflns_theta_min 1.76
_exptl_absorpt_coefficient_mu 1.374
_exptl_absorpt_correction_T_max 0.760
_exptl_absorpt_correction_T_min 0.669
_exptl_absorpt_correction_type multi-scan
_exptl_absorpt_process_details SADABS
_exptl_crystal_colour black
_exptl_crystal_density_diffrn 1.562
_exptl_crystal_density_method 'not measured'
_exptl_crystal_description block
_exptl_crystal_F_000 892
_exptl_crystal_size_max 0.3
_exptl_crystal_size_mid 0.3
_exptl_crystal_size_min 0.2
_refine_diff_density_max 0.951
_refine_diff_density_min -0.288
_refine_diff_density_rms 0.072
_refine_ls_extinction_method none
_refine_ls_goodness_of_fit_ref 1.069
_refine_ls_hydrogen_treatment constr
_refine_ls_matrix_type full
_refine_ls_number_parameters 473
_refine_ls_number_reflns 6932
_refine_ls_number_restraints 0
_refine_ls_restrained_S_all 1.069
_refine_ls_R_factor_all 0.0334
_refine_ls_R_factor_gt 0.0302
_refine_ls_shift/su_max 0.041
_refine_ls_shift/su_mean 0.001
_refine_ls_structure_factor_coef Fsqd
_refine_ls_weighting_details 'calc w=1/[\s^2^(Fo^2^)+(0.0435P)^2^+1.6245P] where P=(Fo^2^+2Fc^2^)/3'
_refine_ls_weighting_scheme calc
_refine_ls_wR_factor_gt 0.0872
_refine_ls_wR_factor_ref 0.0893
_reflns_number_gt 6214
_reflns_number_total 6932
_reflns_threshold_expression >2sigma(I)
_cod_data_source_file ic101016t_si_003.cif
_cod_data_source_block import
_cod_depositor_comments
;
The following automatic conversions were performed:

'_symmetry_cell_setting' value 'Triclinic' changed to 'triclinic'
according to the built-in table from CIF Core dictionary named
'cif_core.dic' version 2.4.1 from 2010-06-29.

Automatic conversion script
Id: cif_fix_values 1646 2011-03-28 12:23:43Z adriana 
;
_cod_original_cell_volume 1889.0(5)
_cod_database_code 4316100

loop_
_symmetry_equiv_pos_as_xyz
'x, y, z'
'-x, -y, -z'

loop_
_atom_site_label
_atom_site_type_symbol
_atom_site_fract_x
_atom_site_fract_y
_atom_site_fract_z
_atom_site_U_iso_or_equiv
_atom_site_adp_type
_atom_site_occupancy
_atom_site_symmetry_multiplicity
_atom_site_calc_flag
_atom_site_refinement_flags
_atom_site_disorder_assembly
_atom_site_disorder_group
O11 O 0.66818(16) 0.05397(15) 0.97672(16) 0.0274(4) Uani 1 1 d . . .
N2 N 0.96348(17) 0.30734(16) 0.13596(16) 0.0148(4) Uani 1 1 d . . .
C21 C 1.2428(2) 0.32657(19) 0.1272(2) 0.0170(5) Uani 1 1 d . . .
C14 C 1.0580(2) 0.0700(2) 0.26542(19) 0.0175(5) Uani 1 1 d . . .
C8 C 0.9075(2) 0.2558(2) 0.2436(2) 0.0183(5) Uani 1 1 d . . .
C15 C 1.0912(2) 0.36818(19) 0.3023(2) 0.0179(5) Uani 1 1 d . . .
C13 C 1.0861(2) -0.0477(2) 0.3308(2) 0.0219(5) Uani 1 1 d . . .
H13 H 1.1595 -0.0914 0.3050 0.026 Uiso 1 1 calc R . .
C7 C 1.3705(2) 0.3032(2) -0.4288(2) 0.0189(5) Uani 1 1 d . . .
C1 C 1.3721(2) 0.1648(2) -0.2274(2) 0.0193(5) Uani 1 1 d . . .
C16 C 1.2080(2) 0.31884(19) 0.2419(2) 0.0181(5) Uani 1 1 d . . .
C9 C 0.9452(2) 0.1341(2) 0.3061(2) 0.0186(5) Uani 1 1 d . . .
C2 C 1.4147(2) 0.1968(2) -0.3521(2) 0.0196(5) Uani 1 1 d . . .
C17 C 1.2883(2) 0.2559(2) 0.3033(2) 0.0234(5) Uani 1 1 d . . .
H17 H 1.2658 0.2493 0.3794 0.028 Uiso 1 1 calc R . .
C6 C 1.4207(2) 0.3273(2) -0.5480(2) 0.0236(5) Uani 1 1 d . . .
H6 H 1.3929 0.3979 -0.5997 0.028 Uiso 1 1 calc R . .
C18 C 1.3987(2) 0.2043(2) 0.2531(2) 0.0284(6) Uani 1 1 d . . .
H18 H 1.4514 0.1644 0.2941 0.034 Uiso 1 1 calc R . .
C3 C 1.5063(2) 0.1164(2) -0.3970(2) 0.0289(6) Uani 1 1 d . . .
H3 H 1.5355 0.0456 -0.3466 0.035 Uiso 1 1 calc R . .
C19 C 1.4317(2) 0.2117(2) 0.1405(3) 0.0307(6) Uani 1 1 d . . .
H19 H 1.5064 0.1755 0.1067 0.037 Uiso 1 1 calc R . .
C20 C 1.3553(2) 0.2718(2) 0.0784(2) 0.0250(5) Uani 1 1 d . . .
H20 H 1.3789 0.2761 0.0030 0.030 Uiso 1 1 calc R . .
C12 C 1.0059(2) -0.1001(2) 0.4338(2) 0.0256(6) Uani 1 1 d . . .
H12 H 1.0259 -0.1788 0.4759 0.031 Uiso 1 1 calc R . .
C5 C 1.5107(2) 0.2481(2) -0.5899(2) 0.0285(6) Uani 1 1 d . . .
H5 H 1.5438 0.2660 -0.6694 0.034 Uiso 1 1 calc R . .
C10 C 0.8667(2) 0.0784(2) 0.4127(2) 0.0241(5) Uani 1 1 d . . .
H10 H 0.7936 0.1209 0.4410 0.029 Uiso 1 1 calc R . .
C11 C 0.8963(2) -0.0377(2) 0.4754(2) 0.0265(6) Uani 1 1 d . . .
H11 H 0.8434 -0.0739 0.5451 0.032 Uiso 1 1 calc R . .
C25 C 0.6113(3) 0.1035(3) 0.8923(3) 0.0347(6) Uani 1 1 d . . .
H25A H 0.5291 0.1081 0.9305 0.052 Uiso 1 1 calc R . .
H25B H 0.6411 0.0561 0.8478 0.052 Uiso 1 1 calc R . .
H25C H 0.6255 0.1799 0.8418 0.052 Uiso 1 1 calc R . .
C4 C 1.5525(2) 0.1414(3) -0.5140(2) 0.0319(6) Uani 1 1 d . . .
H4 H 1.6117 0.0873 -0.5426 0.038 Uiso 1 1 calc R . .
C22 C 1.4069(2) 0.4409(2) -0.2609(3) 0.0316(6) Uani 1 1 d . . .
H22A H 1.4316 0.3642 -0.2098 0.047 Uiso 1 1 calc R . .
H22B H 1.4294 0.4956 -0.2529 0.047 Uiso 1 1 calc R . .
H22C H 1.4427 0.4452 -0.3395 0.047 Uiso 1 1 calc R . .
C24 C 0.7459(3) 0.0865(3) 0.1596(2) 0.0372(7) Uani 1 1 d . . .
H24A H 0.7833 0.0068 0.1714 0.056 Uiso 1 1 calc R . .
H24B H 0.6643 0.0924 0.2021 0.056 Uiso 1 1 calc R . .
H24C H 0.7795 0.1162 0.1864 0.056 Uiso 1 1 calc R . .
C23 C 0.6878(3) 0.3885(3) -0.1789(3) 0.0392(7) Uani 1 1 d . . .
H23A H 0.6462 0.3620 -0.0972 0.059 Uiso 1 1 calc R . .
H23B H 0.6413 0.3963 -0.2202 0.059 Uiso 1 1 calc R . .
H23C H 0.7043 0.4621 -0.2037 0.059 Uiso 1 1 calc R . .
Mn1 Mn 1.17779(3) 0.37328(3) -0.24534(3) 0.01470(9) Uani 1 1 d . . .
Mn2 Mn 1.10883(3) 0.23843(3) 0.03602(3) 0.01353(9) Uani 1 1 d . . .
Mn3 Mn 1.05202(3) 0.51435(3) 0.07764(3) 0.01318(9) Uani 1 1 d . . .
Mn4 Mn 0.91292(3) 0.23205(3) -0.09831(3) 0.01753(10) Uani 1 1 d . . .
O5 O 0.92445(14) 0.42691(13) 0.08961(13) 0.0150(3) Uani 1 1 d . . .
O1 O 1.07902(14) 0.36549(13) -0.09522(13) 0.0148(3) Uani 1 1 d . . .
O6 O 1.09230(14) 0.52453(14) -0.31833(13) 0.0195(4) Uani 1 1 d . . .
O3 O 1.26068(14) 0.18211(14) -0.05552(13) 0.0178(3) Uani 1 1 d . . .
O8 O 1.28303(15) 0.46742(15) -0.23169(15) 0.0236(4) Uani 1 1 d . . .
O7 O 1.16962(14) 0.38180(13) 0.06370(14) 0.0172(3) Uani 1 1 d . . .
N1 N 1.28286(17) 0.22459(16) -0.17422(16) 0.0161(4) Uani 1 1 d . . .
O4 O 1.13938(14) 0.11860(13) 0.16811(13) 0.0176(3) Uani 1 1 d . . .
N7 N 1.06681(18) 0.28203(17) -0.24519(17) 0.0199(4) Uani 1 1 d . . .
N3 N 1.01734(17) 0.44322(16) 0.24977(16) 0.0156(4) Uani 1 1 d . . .
O10 O 0.76196(16) 0.15232(16) 0.03843(15) 0.0266(4) Uani 1 1 d . . .
N4 N 1.01373(18) 0.13791(17) 0.02690(17) 0.0190(4) Uani 1 1 d . . .
O2 O 1.28463(15) 0.38371(14) -0.39329(14) 0.0221(4) Uani 1 1 d . . .
N10 N 1.16559(17) 0.61962(17) 0.04329(17) 0.0184(4) Uani 1 1 d . . .
N5 N 1.02523(17) 0.03451(17) 0.07799(16) 0.0169(4) Uani 1 1 d . . .
O9 O 0.79588(17) 0.30558(17) -0.20225(17) 0.0320(4) Uani 1 1 d . . .
N11 N 1.2545(2) 0.61632(19) -0.0373(2) 0.0280(5) Uani 1 1 d . . .
N6 N 1.03389(19) -0.06372(18) 0.12930(18) 0.0231(5) Uani 1 1 d . . .
N8 N 1.1059(2) 0.2504(2) -0.3248(2) 0.0375(6) Uani 1 1 d . . .
N12 N 1.3383(3) 0.6113(3) -0.1131(3) 0.0540(8) Uani 1 1 d . . .
N9 N 1.1447(3) 0.2213(4) -0.4010(3) 0.0745(13) Uani 1 1 d . . .

loop_
_atom_site_aniso_label
_atom_site_aniso_U_11
_atom_site_aniso_U_22
_atom_site_aniso_U_33
_atom_site_aniso_U_23
_atom_site_aniso_U_13
_atom_site_aniso_U_12
O11 0.0293(10) 0.0219(9) 0.0355(10) -0.0116(8) -0.0156(8) -0.0027(8)
N2 0.0195(10) 0.0110(9) 0.0157(9) -0.0054(7) -0.0074(8) -0.0025(8)
C21 0.0177(12) 0.0135(11) 0.0215(12) -0.0073(9) -0.0076(10) -0.0026(9)
C14 0.0243(13) 0.0185(11) 0.0148(11) -0.0062(9) -0.0085(10) -0.0072(10)
C8 0.0219(12) 0.0185(12) 0.0166(11) -0.0060(9) -0.0061(10) -0.0075(10)
C15 0.0225(13) 0.0145(11) 0.0186(11) -0.0062(9) -0.0084(10) -0.0035(10)
C13 0.0276(14) 0.0180(12) 0.0212(12) -0.0060(10) -0.0121(10) -0.0027(10)
C7 0.0166(12) 0.0237(12) 0.0205(12) -0.0129(10) -0.0007(9) -0.0087(10)
C1 0.0180(12) 0.0173(11) 0.0230(12) -0.0095(10) -0.0042(10) -0.0044(10)
C16 0.0212(12) 0.0130(11) 0.0220(12) -0.0059(9) -0.0096(10) -0.0034(9)
C9 0.0243(13) 0.0189(12) 0.0145(11) -0.0061(9) -0.0061(10) -0.0068(10)
C2 0.0170(12) 0.0216(12) 0.0210(12) -0.0113(10) -0.0027(10) -0.0048(10)
C17 0.0307(14) 0.0191(12) 0.0259(13) -0.0076(10) -0.0159(11) -0.0035(11)
C6 0.0236(13) 0.0296(13) 0.0190(12) -0.0105(10) -0.0018(10) -0.0115(11)
C18 0.0283(15) 0.0272(14) 0.0365(15) -0.0134(12) -0.0208(12) 0.0016(11)
C3 0.0234(14) 0.0295(14) 0.0307(14) -0.0154(12) -0.0051(11) -0.0015(11)
C19 0.0197(13) 0.0330(15) 0.0404(16) -0.0212(13) -0.0125(12) 0.0066(11)
C20 0.0229(13) 0.0277(13) 0.0274(13) -0.0158(11) -0.0097(11) 0.0009(11)
C12 0.0381(16) 0.0174(12) 0.0220(13) -0.0012(10) -0.0139(11) -0.0101(11)
C5 0.0240(14) 0.0417(16) 0.0233(13) -0.0196(12) 0.0020(11) -0.0124(12)
C10 0.0249(14) 0.0274(13) 0.0186(12) -0.0078(10) -0.0033(10) -0.0101(11)
C11 0.0360(15) 0.0249(13) 0.0177(12) -0.0020(10) -0.0064(11) -0.0163(12)
C25 0.0364(17) 0.0309(15) 0.0348(16) -0.0120(13) -0.0160(13) -0.0004(13)
C4 0.0217(14) 0.0431(17) 0.0324(15) -0.0283(13) -0.0001(11) -0.0001(12)
C22 0.0201(14) 0.0331(15) 0.0429(16) -0.0195(13) -0.0036(12) -0.0081(12)
C24 0.0271(15) 0.0478(18) 0.0319(15) -0.0089(14) -0.0084(12) -0.0128(14)
C23 0.0350(17) 0.0411(17) 0.0446(18) -0.0178(14) -0.0202(14) -0.0001(14)
Mn1 0.01713(19) 0.01270(17) 0.01227(17) -0.00576(13) -0.00313(14) -0.00179(14)
Mn2 0.01565(19) 0.01222(17) 0.01215(17) -0.00511(13) -0.00440(14) -0.00185(14)
Mn3 0.01549(19) 0.01188(17) 0.01237(17) -0.00607(13) -0.00448(14) -0.00117(14)
Mn4 0.0196(2) 0.01601(18) 0.02036(19) -0.00848(15) -0.00726(15) -0.00392(15)
O5 0.0193(8) 0.0099(7) 0.0156(8) -0.0052(6) -0.0068(6) -0.0011(6)
O1 0.0164(8) 0.0141(7) 0.0137(8) -0.0069(6) -0.0044(6) -0.0015(6)
O6 0.0200(9) 0.0165(8) 0.0139(8) -0.0059(6) -0.0013(7) -0.0009(7)
O3 0.0193(9) 0.0174(8) 0.0136(8) -0.0066(6) -0.0055(7) 0.0001(7)
O8 0.0175(9) 0.0272(9) 0.0287(9) -0.0173(8) -0.0015(7) -0.0055(7)
O7 0.0180(8) 0.0165(8) 0.0189(8) -0.0091(7) -0.0081(7) 0.0004(7)
N1 0.0191(10) 0.0159(9) 0.0133(9) -0.0055(8) -0.0039(8) -0.0054(8)
O4 0.0197(9) 0.0158(8) 0.0150(8) -0.0037(6) -0.0066(7) -0.0028(7)
N7 0.0253(11) 0.0219(10) 0.0174(10) -0.0095(8) -0.0063(9) -0.0077(9)
N3 0.0187(10) 0.0123(9) 0.0147(9) -0.0068(7) -0.0022(8) -0.0039(8)
O10 0.0255(10) 0.0283(10) 0.0277(9) -0.0107(8) -0.0056(8) -0.0110(8)
N4 0.0235(11) 0.0164(11) 0.0222(10) -0.0086(8) -0.0106(9) -0.0035(8)
O2 0.0277(10) 0.0166(8) 0.0147(8) -0.0066(7) -0.0020(7) -0.0027(7)
N10 0.0170(10) 0.0196(10) 0.0210(10) -0.0099(8) -0.0045(9) -0.0051(8)
N5 0.0171(10) 0.0203(12) 0.0189(10) -0.0115(9) -0.0062(8) -0.0035(8)
O9 0.0307(11) 0.0348(11) 0.0400(11) -0.0200(9) -0.0180(9) -0.0005(9)
N11 0.0304(13) 0.0271(12) 0.0315(13) -0.0152(10) -0.0044(11) -0.0123(10)
N6 0.0313(12) 0.0177(11) 0.0264(11) -0.0097(9) -0.0127(10) -0.0051(9)
N8 0.0349(14) 0.0600(17) 0.0342(13) -0.0287(13) 0.0024(11) -0.0283(13)
N12 0.0459(18) 0.0623(19) 0.0492(17) -0.0385(15) 0.0235(14) -0.0307(15)
N9 0.072(2) 0.130(3) 0.059(2) -0.074(2) 0.0297(17) -0.069(2)

loop_
_atom_type_symbol
_atom_type_description
_atom_type_scat_dispersion_real
_atom_type_scat_dispersion_imag
_atom_type_scat_source
C C 0.0033 0.0016 'International Tables Vol C Tables 4.2.6.8 and 6.1.1.4'
H H 0.0000 0.0000 'International Tables Vol C Tables 4.2.6.8 and 6.1.1.4'
N N 0.0061 0.0033 'International Tables Vol C Tables 4.2.6.8 and 6.1.1.4'
O O 0.0106 0.0060 'International Tables Vol C Tables 4.2.6.8 and 6.1.1.4'
Cl Cl 0.1484 0.1585 'International Tables Vol C Tables 4.2.6.8 and 6.1.1.4'
Mn Mn 0.3368 0.7283 'International Tables Vol C Tables 4.2.6.8 and 6.1.1.4'

loop_
_geom_angle_atom_site_label_1
_geom_angle_atom_site_label_2
_geom_angle_atom_site_label_3
_geom_angle
_geom_angle_site_symmetry_1
_geom_angle_site_symmetry_3
_geom_angle_publ_flag
C8 N2 O5 115.65(19) . . ?
C8 N2 Mn2 127.29(17) . . ?
O5 N2 Mn2 116.63(13) . . ?
O7 C21 C20 118.5(2) . . ?
O7 C21 C16 122.5(2) . . ?
C20 C21 C16 119.0(2) . . ?
O4 C14 C13 118.9(2) . . ?
O4 C14 C9 122.6(2) . . ?
C13 C14 C9 118.5(2) . . ?
N2 C8 C9 121.7(2) . . ?
N3 C15 C16 122.9(2) . . ?
C12 C13 C14 120.5(2) . . ?
O2 C7 C6 118.3(2) . . ?
O2 C7 C2 122.9(2) . . ?
C6 C7 C2 118.7(2) . . ?
N1 C1 C2 123.9(2) . . ?
C17 C16 C21 118.8(2) . . ?
C17 C16 C15 117.9(2) . . ?
C21 C16 C15 123.2(2) . . ?
C10 C9 C14 119.2(2) . . ?
C10 C9 C8 118.2(2) . . ?
C14 C9 C8 122.6(2) . . ?
C7 C2 C3 119.3(2) . . ?
C7 C2 C1 123.3(2) . . ?
C3 C2 C1 117.5(2) . . ?
C18 C17 C16 121.2(2) . . ?
C5 C6 C7 120.9(3) . . ?
C17 C18 C19 119.5(2) . . ?
C4 C3 C2 120.8(3) . . ?
C20 C19 C18 120.8(3) . . ?
C19 C20 C21 120.7(2) . . ?
C11 C12 C13 121.3(2) . . ?
C6 C5 C4 120.5(2) . . ?
C11 C10 C9 121.1(3) . . ?
C10 C11 C12 119.2(2) . . ?
C3 C4 C5 119.8(3) . . ?
O2 Mn1 O1 175.66(7) . . ?
O2 Mn1 O6 87.78(7) . . ?
O1 Mn1 O6 93.17(7) . . ?
O2 Mn1 N1 89.65(8) . . ?
O1 Mn1 N1 88.91(7) . . ?
O6 Mn1 N1 172.94(7) . . ?
O2 Mn1 N7 95.55(7) . . ?
O1 Mn1 N7 88.64(7) . . ?
O6 Mn1 N7 92.96(7) . . ?
N1 Mn1 N7 93.84(8) . . ?
O2 Mn1 O8 88.79(7) . . ?
O1 Mn1 O8 87.03(6) . . ?
O6 Mn1 O8 87.13(7) . . ?
N1 Mn1 O8 86.24(7) . . ?
N7 Mn1 O8 175.66(7) . . ?
O2 Mn1 Mn3 150.51(5) . 2_765 ?
O1 Mn1 Mn3 30.46(5) . 2_765 ?
O6 Mn1 Mn3 62.79(5) . 2_765 ?
N1 Mn1 Mn3 119.34(6) . 2_765 ?
N7 Mn1 Mn3 88.27(5) . 2_765 ?
O8 Mn1 Mn3 87.91(4) . 2_765 ?
O4 Mn2 O1 176.75(7) . . ?
O4 Mn2 O3 88.96(7) . . ?
O1 Mn2 O3 91.93(7) . . ?
O4 Mn2 N2 89.48(7) . . ?
O1 Mn2 N2 89.18(7) . . ?
O3 Mn2 N2 171.49(7) . . ?
O4 Mn2 N4 91.72(7) . . ?
O1 Mn2 N4 91.27(7) . . ?
O3 Mn2 N4 96.69(7) . . ?
N2 Mn2 N4 91.71(8) . . ?
O1 Mn3 O7 172.05(7) 2_765 . ?
O1 Mn3 O5 90.76(7) 2_765 2_765 ?
O7 Mn3 O5 88.96(7) . 2_765 ?
O1 Mn3 N3 89.52(7) 2_765 . ?
O7 Mn3 N3 89.85(7) . . ?
O5 Mn3 N3 173.40(7) 2_765 . ?
O1 Mn3 N10 90.98(7) 2_765 . ?
O7 Mn3 N10 96.96(7) . . ?
O5 Mn3 N10 90.93(7) 2_765 . ?
N3 Mn3 N10 95.66(7) . . ?
O1 Mn3 O5 84.26(6) 2_765 . ?
O7 Mn3 O5 87.84(6) . . ?
O5 Mn3 O5 81.67(6) 2_765 . ?
N3 Mn3 O5 91.80(7) . . ?
N10 Mn3 O5 171.12(7) . . ?
O1 Mn3 Mn1 30.51(5) 2_765 2_765 ?
O7 Mn3 Mn1 147.26(5) . 2_765 ?
O5 Mn3 Mn1 120.51(5) 2_765 2_765 ?
N3 Mn3 Mn1 59.17(6) . 2_765 ?
N10 Mn3 Mn1 96.48(5) . 2_765 ?
O5 Mn3 Mn1 83.21(4) . 2_765 ?
N7 Mn4 N10 103.30(7) . 2_765 ?
N7 Mn4 O9 95.58(8) . . ?
N10 Mn4 O9 89.94(7) 2_765 . ?
N7 Mn4 O10 167.89(7) . . ?
N10 Mn4 O10 88.44(7) 2_765 . ?
O9 Mn4 O10 81.27(7) . . ?
N7 Mn4 N4 92.29(8) . . ?
N10 Mn4 N4 92.27(7) 2_765 . ?
O9 Mn4 N4 171.12(7) . . ?
O10 Mn4 N4 90.19(7) . . ?
N7 Mn4 N6 87.15(8) . 2_755 ?
N10 Mn4 N6 169.54(8) 2_765 2_755 ?
O9 Mn4 N6 88.62(7) . 2_755 ?
O10 Mn4 N6 81.11(7) . 2_755 ?
N4 Mn4 N6 87.65(7) . 2_755 ?
N2 O5 Mn3 112.30(12) . 2_765 ?
N2 O5 Mn3 108.46(12) . . ?
Mn3 O5 Mn3 98.33(6) 2_765 . ?
Mn3 O1 Mn1 119.03(8) 2_765 . ?
Mn3 O1 Mn2 120.11(8) 2_765 . ?
Mn1 O1 Mn2 120.85(8) . . ?
N3 O6 Mn1 115.23(12) 2_765 . ?
N1 O3 Mn2 117.22(13) . . ?
C22 O8 Mn1 125.59(15) . . ?
C21 O7 Mn3 122.67(14) . . ?
C1 N1 O3 114.70(19) . . ?
C1 N1 Mn1 127.19(16) . . ?
O3 N1 Mn1 118.07(13) . . ?
C14 O4 Mn2 124.51(15) . . ?
N8 N7 Mn4 122.37(17) . . ?
N8 N7 Mn1 115.21(17) . . ?
Mn4 N7 Mn1 121.82(9) . . ?
C15 N3 O6 116.59(18) . 2_765 ?
C15 N3 Mn3 124.97(16) . . ?
O6 N3 Mn3 118.45(14) 2_765 . ?
C24 O10 Mn4 128.12(16) . . ?
N5 N4 Mn2 121.70(16) . . ?
N5 N4 Mn4 120.14(15) . . ?
Mn2 N4 Mn4 117.74(9) . . ?
C7 O2 Mn1 130.41(15) . . ?
N11 N10 Mn3 113.90(16) . . ?
N11 N10 Mn4 122.23(16) . 2_765 ?
Mn3 N10 Mn4 118.65(9) . 2_765 ?
N6 N5 N4 178.2(3) . . ?
C23 O9 Mn4 122.03(17) . . ?
N12 N11 N10 178.8(3) . . ?
N5 N6 Mn4 139.85(17) . 2_755 ?
N9 N8 N7 178.6(3) . . ?

loop_
_geom_bond_atom_site_label_1
_geom_bond_atom_site_label_2
_geom_bond_distance
_geom_bond_site_symmetry_2
_geom_bond_publ_flag
O11 C25 1.423(3) . ?
N2 C8 1.292(3) . ?
N2 O5 1.393(2) . ?
N2 Mn2 1.989(2) . ?
C21 O7 1.354(3) . ?
C21 C20 1.393(3) . ?
C21 C16 1.411(3) . ?
C14 O4 1.340(3) . ?
C14 C13 1.395(3) . ?
C14 C9 1.416(4) . ?
C8 C9 1.443(3) . ?
C15 N3 1.292(3) . ?
C15 C16 1.452(3) . ?
C13 C12 1.382(4) . ?
C7 O2 1.333(3) . ?
C7 C6 1.400(3) . ?
C7 C2 1.405(4) . ?
C1 N1 1.284(3) . ?
C1 C2 1.450(3) . ?
C16 C17 1.408(3) . ?
C9 C10 1.408(3) . ?
C2 C3 1.413(4) . ?
C17 C18 1.367(4) . ?
C6 C5 1.377(4) . ?
C18 C19 1.387(4) . ?
C3 C4 1.369(4) . ?
C19 C20 1.374(4) . ?
C12 C11 1.383(4) . ?
C5 C4 1.391(4) . ?
C10 C11 1.372(4) . ?
C22 O8 1.430(3) . ?
C24 O10 1.434(3) . ?
C23 O9 1.447(4) . ?
Mn1 O2 1.8755(17) . ?
Mn1 O1 1.8782(16) . ?
Mn1 O6 1.9288(17) . ?
Mn1 N1 2.023(2) . ?
Mn1 N7 2.240(2) . ?
Mn1 O8 2.3197(17) . ?
Mn1 Mn3 3.2349(6) 2_765 ?
Mn2 O4 1.8568(16) . ?
Mn2 O1 1.8792(16) . ?
Mn2 O3 1.9187(16) . ?
Mn2 N4 2.2425(19) . ?
Mn3 O1 1.8757(16) 2_765 ?
Mn3 O7 1.8896(16) . ?
Mn3 O5 1.9756(16) 2_765 ?
Mn3 N3 2.0015(19) . ?
Mn3 N10 2.1939(19) . ?
Mn3 O5 2.3051(16) . ?
Mn3 Mn1 3.2349(5) 2_765 ?
Mn4 N7 2.179(2) . ?
Mn4 N10 2.201(2) 2_765 ?
Mn4 O9 2.2076(19) . ?
Mn4 O10 2.2379(18) . ?
Mn4 N4 2.245(2) . ?
Mn4 N6 2.300(2) 2_755 ?
O5 Mn3 1.9756(16) 2_765 ?
O1 Mn3 1.8757(16) 2_765 ?
O6 N3 1.366(2) 2_765 ?
O3 N1 1.387(2) . ?
N7 N8 1.205(3) . ?
N3 O6 1.366(2) 2_765 ?
N4 N5 1.205(3) . ?
N10 N11 1.210(3) . ?
N10 Mn4 2.201(2) 2_765 ?
N5 N6 1.151(3) . ?
N11 N12 1.141(3) . ?
N6 Mn4 2.300(2) 2_755 ?
N8 N9 1.141(4) . ?
